data_2227141
loop_
_publ_author_name
'Choi, Hong Dae'
'Seo, Pil Ja'
'Son, Byeng Wha'
'Lee, Uk'

_publ_section_title
;
 5-Fluoro-3-(4-fluorophenylsulfonyl)-2-methyl-1-benzofuran
;
_journal_coeditor_code ZL2288
_journal_issue 8
_journal_name_full 'Acta Crystallographica Section E'
_journal_page_first o1909
_journal_paper_doi 10.1107/S1600536810025468
_journal_volume 66
_journal_year 2010
_chemical_formula_iupac 'C15 H10 F2 O3 S'
_chemical_formula_moiety 'C15 H10 F2 O3 S'
_chemical_formula_sum 'C15 H10 F2 O3 S'
_chemical_formula_weight 308.29
_chemical_name_systematic
;
5-Fluoro-3-(4-fluorophenylsulfonyl)-2-methyl-1-benzofuran
;
_space_group_IT_number 2
_symmetry_cell_setting triclinic
_symmetry_space_group_name_Hall '-P 1'
_symmetry_space_group_name_H-M 'P -1'
_atom_sites_solution_hydrogens difmap
_atom_sites_solution_primary direct
_atom_sites_solution_secondary difmap
_cell_angle_alpha 89.844(2)
_cell_angle_beta 75.057(2)
_cell_angle_gamma 74.558(2)
_cell_formula_units_Z 2
_cell_length_a 7.2799(9)
_cell_length_b 9.5161(12)
_cell_length_c 10.1052(13)
_cell_measurement_reflns_used 3365
_cell_measurement_temperature 173(2)
_cell_measurement_theta_max 27.50
_cell_measurement_theta_min 2.94
_cell_volume 650.32(14)
_computing_cell_refinement '<i>SAINT</i> (Bruker, 2009)'
_computing_data_collection '<i>APEX2</i> (Bruker, 2009)'
_computing_data_reduction '<i>SAINT</i> (Bruker, 2009)'
_computing_molecular_graphics '<i>ORTEP-3</i> (Farrugia, 1997) and <i>DIAMOND</i> (Brandenburg, 1998)'
_computing_publication_material '<i>SHELXL97</i> (Sheldrick, 2008)'
_computing_structure_refinement '<i>SHELXL97</i> (Sheldrick, 2008)'
_computing_structure_solution '<i>SHELXS97</i> (Sheldrick, 2008)'
_diffrn_ambient_temperature 173(2)
_diffrn_detector_area_resol_mean 10.0
_diffrn_measured_fraction_theta_full 0.985
_diffrn_measured_fraction_theta_max 0.985
_diffrn_measurement_device_type 'Bruker SMART APEXII CCD'
_diffrn_measurement_method '\f and \w scans'
_diffrn_radiation_monochromator 'graphite multilayer'
_diffrn_radiation_source 'rotating anode'
_diffrn_radiation_type MoK\a
_diffrn_radiation_wavelength 0.71073
_diffrn_reflns_av_R_equivalents 0.0165
_diffrn_reflns_av_sigmaI/netI 0.0244
_diffrn_reflns_limit_h_max 9
_diffrn_reflns_limit_h_min -9
_diffrn_reflns_limit_k_max 12
_diffrn_reflns_limit_k_min -12
_diffrn_reflns_limit_l_max 12
_diffrn_reflns_limit_l_min -12
_diffrn_reflns_number 5657
_diffrn_reflns_theta_full 27.00
_diffrn_reflns_theta_max 27.00
_diffrn_reflns_theta_min 2.09
_diffrn_standards_number 0
_exptl_absorpt_coefficient_mu 0.280
_exptl_absorpt_correction_T_max 0.7456
_exptl_absorpt_correction_T_min 0.6736
_exptl_absorpt_correction_type multi-scan
_exptl_absorpt_process_details '(SADABS; Bruker, 2009)'
_exptl_crystal_colour colourless
_exptl_crystal_density_diffrn 1.574
_exptl_crystal_density_method 'not measured'
_exptl_crystal_description block
_exptl_crystal_F_000 316
_exptl_crystal_size_max 0.40
_exptl_crystal_size_mid 0.40
_exptl_crystal_size_min 0.30
_refine_diff_density_max 0.253
_refine_diff_density_min -0.393
_refine_ls_extinction_method none
_refine_ls_goodness_of_fit_ref 1.095
_refine_ls_hydrogen_treatment constr
_refine_ls_matrix_type full
_refine_ls_number_parameters 191
_refine_ls_number_reflns 2797
_refine_ls_number_restraints 0
_refine_ls_restrained_S_all 1.095
_refine_ls_R_factor_all 0.0421
_refine_ls_R_factor_gt 0.0344
_refine_ls_shift/su_max 0.000
_refine_ls_shift/su_mean 0.000
_refine_ls_structure_factor_coef Fsqd
_refine_ls_weighting_details 'calc w=1/[\s^2^(Fo^2^)+(0.0387P)^2^+0.2972P] where P=(Fo^2^+2Fc^2^)/3'
_refine_ls_weighting_scheme calc
_refine_ls_wR_factor_gt 0.0863
_refine_ls_wR_factor_ref 0.0922
_reflns_number_gt 2404
_reflns_number_total 2797
_reflns_threshold_expression I>2\s(I)
_cod_data_source_file zl2288.cif
_cod_data_source_block I
_cod_original_sg_symbol_Hall ' -P 1'
_cod_database_code 2227141
_cod_database_fobs_code 2227141

loop_
_symmetry_equiv_pos_as_xyz
'x, y, z'
'-x, -y, -z'

loop_
_atom_site_type_symbol
_atom_site_label
_atom_site_fract_x
_atom_site_fract_y
_atom_site_fract_z
_atom_site_U_iso_or_equiv
_atom_site_adp_type
_atom_site_calc_flag
_atom_site_refinement_flags
_atom_site_occupancy
_atom_site_disorder_assembly
_atom_site_disorder_group
S S 0.53634(6) 0.20772(5) 0.28012(4) 0.02732(13) Uani d . 1 . .
F F1 0.23174(19) 0.31294(13) 0.87101(11) 0.0452(3) Uani d . 1 . .
F F2 -0.00277(18) -0.11034(13) 0.17822(13) 0.0504(3) Uani d . 1 . .
O O1 0.20792(17) 0.60640(12) 0.41364(12) 0.0278(3) Uani d . 1 . .
O O2 0.63798(19) 0.12784(14) 0.37331(13) 0.0368(3) Uani d . 1 . .
O O3 0.64674(18) 0.23753(14) 0.14903(13) 0.0370(3) Uani d . 1 . .
C C1 0.3867(2) 0.37201(17) 0.36913(16) 0.0241(3) Uani d . 1 . .
C C2 0.3083(2) 0.39702(17) 0.51670(16) 0.0237(3) Uani d . 1 . .
C C3 0.3194(3) 0.31470(19) 0.63059(17) 0.0282(4) Uani d . 1 . .
H H3 0.3883 0.2162 0.6217 0.034 Uiso calc R 1 . .
C C4 0.2220(3) 0.3886(2) 0.75675(17) 0.0313(4) Uani d . 1 . .
C C5 0.1178(3) 0.5354(2) 0.77703(18) 0.0315(4) Uani d . 1 . .
H H5 0.0569 0.5787 0.8654 0.038 Uiso calc R 1 . .
C C6 0.1057(2) 0.61649(19) 0.66459(18) 0.0295(4) Uani d . 1 . .
H H6 0.0370 0.7151 0.6742 0.035 Uiso calc R 1 . .
C C7 0.2007(2) 0.54383(17) 0.53726(17) 0.0240(3) Uani d . 1 . .
C C8 0.3217(2) 0.50019(18) 0.31296(17) 0.0262(3) Uani d . 1 . .
C C9 0.3471(3) 0.5460(2) 0.17131(18) 0.0368(4) Uani d . 1 . .
H H9A 0.4197 0.4629 0.1077 0.055 Uiso calc R 1 . .
H H9B 0.4185 0.6187 0.1588 0.055 Uiso calc R 1 . .
H H9C 0.2197 0.5861 0.1552 0.055 Uiso calc R 1 . .
C C10 0.3712(2) 0.11336(17) 0.25046(17) 0.0255(3) Uani d . 1 . .
C C11 0.2913(3) 0.03091(18) 0.35213(18) 0.0318(4) Uani d . 1 . .
H H11 0.3231 0.0266 0.4357 0.038 Uiso calc R 1 . .
C C12 0.1637(3) -0.04468(19) 0.3270(2) 0.0365(4) Uani d . 1 . .
H H12 0.1094 -0.1012 0.3929 0.044 Uiso calc R 1 . .
C C13 0.1192(3) -0.03435(19) 0.2028(2) 0.0353(4) Uani d . 1 . .
C C14 0.1938(3) 0.0481(2) 0.10132(19) 0.0349(4) Uani d . 1 . .
H H14 0.1589 0.0535 0.0188 0.042 Uiso calc R 1 . .
C C15 0.3225(3) 0.12286(19) 0.12576(17) 0.0299(4) Uani d . 1 . .
H H15 0.3760 0.1791 0.0591 0.036 Uiso calc R 1 . .

loop_
_atom_site_aniso_label
_atom_site_aniso_U_11
_atom_site_aniso_U_22
_atom_site_aniso_U_33
_atom_site_aniso_U_12
_atom_site_aniso_U_13
_atom_site_aniso_U_23
S 0.0230(2) 0.0282(2) 0.0273(2) -0.00234(16) -0.00558(16) -0.00427(16)
F1 0.0603(8) 0.0539(7) 0.0261(5) -0.0203(6) -0.0153(5) 0.0133(5)
F2 0.0482(7) 0.0426(7) 0.0666(8) -0.0219(6) -0.0165(6) -0.0066(6)
O1 0.0291(6) 0.0244(6) 0.0282(6) -0.0056(5) -0.0066(5) 0.0038(5)
O2 0.0312(7) 0.0346(7) 0.0412(7) 0.0030(5) -0.0159(6) -0.0035(6)
O3 0.0317(7) 0.0438(8) 0.0311(7) -0.0125(6) 0.0014(5) -0.0081(6)
C1 0.0227(8) 0.0255(8) 0.0235(8) -0.0062(6) -0.0058(6) -0.0006(6)
C2 0.0209(7) 0.0253(8) 0.0257(8) -0.0071(6) -0.0070(6) 0.0002(6)
C3 0.0299(9) 0.0266(8) 0.0287(9) -0.0060(7) -0.0107(7) 0.0035(7)
C4 0.0338(9) 0.0404(10) 0.0242(8) -0.0162(8) -0.0095(7) 0.0077(7)
C5 0.0289(9) 0.0405(10) 0.0240(8) -0.0122(7) -0.0020(7) -0.0047(7)
C6 0.0245(8) 0.0281(9) 0.0328(9) -0.0057(7) -0.0037(7) -0.0049(7)
C7 0.0217(8) 0.0250(8) 0.0260(8) -0.0078(6) -0.0061(6) 0.0028(6)
C8 0.0246(8) 0.0291(8) 0.0256(8) -0.0091(6) -0.0060(6) 0.0017(6)
C9 0.0422(11) 0.0401(10) 0.0287(9) -0.0124(8) -0.0097(8) 0.0092(8)
C10 0.0240(8) 0.0216(8) 0.0271(8) -0.0009(6) -0.0058(6) -0.0023(6)
C11 0.0357(9) 0.0254(8) 0.0322(9) -0.0031(7) -0.0112(8) 0.0030(7)
C12 0.0412(11) 0.0247(9) 0.0415(10) -0.0093(8) -0.0072(8) 0.0063(7)
C13 0.0318(9) 0.0254(9) 0.0478(11) -0.0068(7) -0.0101(8) -0.0070(8)
C14 0.0346(10) 0.0381(10) 0.0314(9) -0.0072(8) -0.0106(8) -0.0053(8)
C15 0.0302(9) 0.0302(9) 0.0259(8) -0.0055(7) -0.0045(7) -0.0008(7)

loop_
_atom_type_symbol
_atom_type_description
_atom_type_scat_dispersion_real
_atom_type_scat_dispersion_imag
_atom_type_scat_source
C C 0.0033 0.0016 'International Tables Vol C Tables 4.2.6.8 and 6.1.1.4'
H H 0.0000 0.0000 'International Tables Vol C Tables 4.2.6.8 and 6.1.1.4'
O O 0.0106 0.0060 'International Tables Vol C Tables 4.2.6.8 and 6.1.1.4'
F F 0.0171 0.0103 'International Tables Vol C Tables 4.2.6.8 and 6.1.1.4'
S S 0.1246 0.1234 'International Tables Vol C Tables 4.2.6.8 and 6.1.1.4'

loop_
_geom_angle_atom_site_label_1
_geom_angle_atom_site_label_2
_geom_angle_atom_site_label_3
_geom_angle_site_symmetry_1
_geom_angle_site_symmetry_3
_geom_angle
_geom_angle_publ_flag
O3 S O2 . . 119.98(8) ?
O3 S C1 . . 109.12(8) ?
O2 S C1 . . 106.45(8) ?
O3 S C10 . . 107.42(8) ?
O2 S C10 . . 107.79(8) ?
C1 S C10 . . 105.15(7) ?
C8 O1 C7 . . 107.03(12) ?
C8 C1 C2 . . 107.54(14) ?
C8 C1 S . . 126.42(13) ?
C2 C1 S . . 126.04(12) ?
C7 C2 C3 . . 119.16(15) ?
C7 C2 C1 . . 104.38(14) ?
C3 C2 C1 . . 136.45(15) ?
C4 C3 C2 . . 115.79(16) ?
C4 C3 H3 . . 122.1 ?
C2 C3 H3 . . 122.1 ?
F1 C4 C3 . . 117.75(16) ?
F1 C4 C5 . . 117.29(16) ?
C3 C4 C5 . . 124.94(16) ?
C6 C5 C4 . . 119.29(16) ?
C6 C5 H5 . . 120.4 ?
C4 C5 H5 . . 120.4 ?
C7 C6 C5 . . 116.58(16) ?
C7 C6 H6 . . 121.7 ?
C5 C6 H6 . . 121.7 ?
O1 C7 C6 . . 125.09(15) ?
O1 C7 C2 . . 110.65(14) ?
C6 C7 C2 . . 124.23(16) ?
C1 C8 O1 . . 110.39(14) ?
C1 C8 C9 . . 134.23(16) ?
O1 C8 C9 . . 115.37(15) ?
C8 C9 H9A . . 109.5 ?
C8 C9 H9B . . 109.5 ?
H9A C9 H9B . . 109.5 ?
C8 C9 H9C . . 109.5 ?
H9A C9 H9C . . 109.5 ?
H9B C9 H9C . . 109.5 ?
C15 C10 C11 . . 121.13(16) ?
C15 C10 S . . 119.32(13) ?
C11 C10 S . . 119.55(13) ?
C12 C11 C10 . . 119.08(17) ?
C12 C11 H11 . . 120.5 ?
C10 C11 H11 . . 120.5 ?
C13 C12 C11 . . 118.63(17) ?
C13 C12 H12 . . 120.7 ?
C11 C12 H12 . . 120.7 ?
F2 C13 C12 . . 118.23(17) ?
F2 C13 C14 . . 118.35(17) ?
C12 C13 C14 . . 123.42(17) ?
C13 C14 C15 . . 118.08(17) ?
C13 C14 H14 . . 121.0 ?
C15 C14 H14 . . 121.0 ?
C14 C15 C10 . . 119.64(17) ?
C14 C15 H15 . . 120.2 ?
C10 C15 H15 . . 120.2 ?

loop_
_geom_bond_atom_site_label_1
_geom_bond_atom_site_label_2
_geom_bond_site_symmetry_2
_geom_bond_distance
_geom_bond_publ_flag
S O3 . 1.4323(13) ?
S O2 . 1.4381(13) ?
S C1 . 1.7422(16) ?
S C10 . 1.7618(17) ?
F1 C4 . 1.3665(19) ?
F2 C13 . 1.352(2) ?
O1 C8 . 1.367(2) ?
O1 C7 . 1.3771(19) ?
C1 C8 . 1.364(2) ?
C1 C2 . 1.448(2) ?
C2 C7 . 1.394(2) ?
C2 C3 . 1.398(2) ?
C3 C4 . 1.377(2) ?
C3 H3 . 0.9300 ?
C4 C5 . 1.388(3) ?
C5 C6 . 1.380(2) ?
C5 H5 . 0.9300 ?
C6 C7 . 1.380(2) ?
C6 H6 . 0.9300 ?
C8 C9 . 1.475(2) ?
C9 H9A . 0.9600 ?
C9 H9B . 0.9600 ?
C9 H9C . 0.9600 ?
C10 C15 . 1.391(2) ?
C10 C11 . 1.393(2) ?
C11 C12 . 1.387(3) ?
C11 H11 . 0.9300 ?
C12 C13 . 1.372(3) ?
C12 H12 . 0.9300 ?
C13 C14 . 1.378(3) ?
C14 C15 . 1.385(2) ?
C14 H14 . 0.9300 ?
C15 H15 . 0.9300 ?

loop_
_geom_hbond_atom_site_label_D
_geom_hbond_atom_site_label_H
_geom_hbond_atom_site_label_A
_geom_hbond_site_symmetry_A
_geom_hbond_distance_DH
_geom_hbond_distance_HA
_geom_hbond_distance_DA
_geom_hbond_angle_DHA
C11 H11 O2 2_656 0.93 2.45 3.247(2) 143.7
C14 H14 F2 2 0.93 2.53 3.441(2) 168.0

loop_
_geom_torsion_atom_site_label_1
_geom_torsion_atom_site_label_2
_geom_torsion_atom_site_label_3
_geom_torsion_atom_site_label_4
_geom_torsion_site_symmetry_1
_geom_torsion_site_symmetry_2
_geom_torsion_site_symmetry_3
_geom_torsion_site_symmetry_4
_geom_torsion
_geom_torsion_publ_flag
O3 S C1 C8 . . . . 23.50(17) ?
O2 S C1 C8 . . . . 154.33(15) ?
C10 S C1 C8 . . . . -91.47(16) ?
O3 S C1 C2 . . . . -156.64(14) ?
O2 S C1 C2 . . . . -25.81(16) ?
C10 S C1 C2 . . . . 88.39(15) ?
C8 C1 C2 C7 . . . . -0.58(18) ?
S C1 C2 C7 . . . . 179.54(12) ?
C8 C1 C2 C3 . . . . -179.31(18) ?
S C1 C2 C3 . . . . 0.8(3) ?
C7 C2 C3 C4 . . . . -0.7(2) ?
C1 C2 C3 C4 . . . . 177.87(17) ?
C2 C3 C4 F1 . . . . -178.93(14) ?
C2 C3 C4 C5 . . . . -0.4(3) ?
F1 C4 C5 C6 . . . . 179.38(15) ?
C3 C4 C5 C6 . . . . 0.9(3) ?
C4 C5 C6 C7 . . . . -0.1(2) ?
C8 O1 C7 C6 . . . . 177.63(15) ?
C8 O1 C7 C2 . . . . -0.46(17) ?
C5 C6 C7 O1 . . . . -178.90(15) ?
C5 C6 C7 C2 . . . . -1.1(3) ?
C3 C2 C7 O1 . . . . 179.63(14) ?
C1 C2 C7 O1 . . . . 0.64(17) ?
C3 C2 C7 C6 . . . . 1.5(2) ?
C1 C2 C7 C6 . . . . -177.47(15) ?
C2 C1 C8 O1 . . . . 0.33(18) ?
S C1 C8 O1 . . . . -179.79(11) ?
C2 C1 C8 C9 . . . . -179.30(18) ?
S C1 C8 C9 . . . . 0.6(3) ?
C7 O1 C8 C1 . . . . 0.06(18) ?
C7 O1 C8 C9 . . . . 179.77(14) ?
O3 S C10 C15 . . . . -20.43(15) ?
O2 S C10 C15 . . . . -151.02(13) ?
C1 S C10 C15 . . . . 95.72(14) ?
O3 S C10 C11 . . . . 159.71(13) ?
O2 S C10 C11 . . . . 29.12(15) ?
C1 S C10 C11 . . . . -84.14(14) ?
C15 C10 C11 C12 . . . . 1.1(2) ?
S C10 C11 C12 . . . . -179.07(13) ?
C10 C11 C12 C13 . . . . -0.6(3) ?
C11 C12 C13 F2 . . . . 178.91(15) ?
C11 C12 C13 C14 . . . . -0.4(3) ?
F2 C13 C14 C15 . . . . -178.45(15) ?
C12 C13 C14 C15 . . . . 0.8(3) ?
C13 C14 C15 C10 . . . . -0.3(3) ?
C11 C10 C15 C14 . . . . -0.6(2) ?
S C10 C15 C14 . . . . 179.53(13) ?

loop_
_cod_related_entry_id
_cod_related_entry_database
_cod_related_entry_code
1 ChemSpider 24745454
